data_7230075
loop_
_publ_author_name
'Chen, Long'
'Liu, Kai'
'Sun, Jiangtao'

_publ_section_title
;
 Catalyst-free synthesis of tetrahydropyrimidines via formal
 [3+3]-cycloaddition of imines with 1,3,5-hexahydro-1,3,5-triazines
;
_journal_issue 10
_journal_name_full 'RSC Advances'
_journal_page_first 5532
_journal_paper_doi 10.1039/C7RA11973A
_journal_volume 8
_journal_year 2018
_chemical_formula_sum 'C26 H26 N2 O2'
_chemical_formula_weight 398.49
_space_group_crystal_system triclinic
_space_group_IT_number 2
_space_group_name_Hall '-P 1'
_space_group_name_H-M_alt 'P -1'
_symmetry_space_group_name_Hall '-P 1'
_symmetry_space_group_name_H-M 'P -1'
_atom_sites_solution_hydrogens geom
_audit_creation_method SHELXL-2016/6
_audit_update_record
;
2017-09-29 deposited with the CCDC.
2017-11-20 downloaded from the CCDC.
;
_cell_angle_alpha 89.889(3)
_cell_angle_beta 67.004(2)
_cell_angle_gamma 70.688(3)
_cell_formula_units_Z 2
_cell_length_a 9.5772(10)
_cell_length_b 10.5178(11)
_cell_length_c 11.9976(11)
_cell_measurement_reflns_used 5943
_cell_measurement_temperature 296(2)
_cell_measurement_theta_max 27.56
_cell_measurement_theta_min 2.41
_cell_volume 1038.57(18)
_computing_structure_refinement 'SHELXL-2016/6 (Sheldrick, 2016)'
_computing_structure_solution 'SHELXT 2014/5 (Sheldrick, 2014)'
_diffrn_ambient_temperature 296(2)
_diffrn_measured_fraction_theta_full 0.983
_diffrn_measured_fraction_theta_max 0.983
_diffrn_measurement_device_type 'Bruker APEX-II CCD'
_diffrn_measurement_method '\f and \w scans'
_diffrn_radiation_type MoK\a
_diffrn_radiation_wavelength 0.71073
_diffrn_reflns_av_R_equivalents 0.0251
_diffrn_reflns_av_unetI/netI 0.0337
_diffrn_reflns_Laue_measured_fraction_full 0.983
_diffrn_reflns_Laue_measured_fraction_max 0.983
_diffrn_reflns_limit_h_max 11
_diffrn_reflns_limit_h_min -8
_diffrn_reflns_limit_k_max 12
_diffrn_reflns_limit_k_min -12
_diffrn_reflns_limit_l_max 14
_diffrn_reflns_limit_l_min -14
_diffrn_reflns_number 7352
_diffrn_reflns_point_group_measured_fraction_full 0.983
_diffrn_reflns_point_group_measured_fraction_max 0.983
_diffrn_reflns_theta_full 25.007
_diffrn_reflns_theta_max 25.007
_diffrn_reflns_theta_min 2.405
_exptl_absorpt_coefficient_mu 0.081
_exptl_crystal_density_diffrn 1.274
_exptl_crystal_F_000 424
_exptl_crystal_size_max 0.260
_exptl_crystal_size_mid 0.240
_exptl_crystal_size_min 0.220
_refine_diff_density_max 0.229
_refine_diff_density_min -0.194
_refine_diff_density_rms 0.044
_refine_ls_extinction_method none
_refine_ls_goodness_of_fit_ref 1.071
_refine_ls_hydrogen_treatment constr
_refine_ls_matrix_type full
_refine_ls_number_parameters 273
_refine_ls_number_reflns 3604
_refine_ls_number_restraints 0
_refine_ls_restrained_S_all 1.071
_refine_ls_R_factor_all 0.0433
_refine_ls_R_factor_gt 0.0387
_refine_ls_shift/su_max 0.000
_refine_ls_shift/su_mean 0.000
_refine_ls_structure_factor_coef Fsqd
_refine_ls_weighting_details 'w=1/[\s^2^(Fo^2^)+(0.0540P)^2^+0.3360P] where P=(Fo^2^+2Fc^2^)/3'
_refine_ls_weighting_scheme calc
_refine_ls_wR_factor_gt 0.1064
_refine_ls_wR_factor_ref 0.1099
_reflns_Friedel_coverage 0.000
_reflns_number_gt 3232
_reflns_number_total 3604
_reflns_threshold_expression 'I > 2\s(I)'
_cod_data_source_file c7ra11973a2.cif
_cod_data_source_block 20170512cz_xgh_0m_a
_cod_database_code 7230075
_shelx_shelxl_version_number 2016/6
_shelx_space_group_comment
;
The symmetry employed for this shelxl refinement is uniquely defined
by the following loop, which should always be used as a source of
symmetry information in preference to the above space-group names.
They are only intended as comments.
;
_shelx_estimated_absorpt_t_min 0.979
_shelx_estimated_absorpt_t_max 0.982

loop_
_space_group_symop_operation_xyz
'x, y, z'
'-x, -y, -z'

loop_
_atom_site_label
_atom_site_type_symbol
_atom_site_fract_x
_atom_site_fract_y
_atom_site_fract_z
_atom_site_U_iso_or_equiv
_atom_site_adp_type
_atom_site_occupancy
_atom_site_site_symmetry_order
_atom_site_calc_flag
_atom_site_refinement_flags_posn
_atom_site_refinement_flags_adp
C1 C 0.77964(17) -0.02382(14) 0.22204(12) 0.0236(3) Uani 1 1 d . .
H1 H 0.815587 0.047607 0.225012 0.028 Uiso 1 1 calc R U
C2 C 0.89148(18) -0.15240(15) 0.16512(13) 0.0272(3) Uani 1 1 d . .
H2 H 1.002003 -0.167240 0.130118 0.033 Uiso 1 1 calc R U
C3 C 0.83801(19) -0.25917(15) 0.16049(13) 0.0292(3) Uani 1 1 d . .
H3 H 0.912747 -0.345701 0.122346 0.035 Uiso 1 1 calc R U
C4 C 0.67309(18) -0.23665(14) 0.21279(13) 0.0270(3) Uani 1 1 d . .
H4 H 0.638226 -0.308656 0.209345 0.032 Uiso 1 1 calc R U
C5 C 0.55918(17) -0.10840(14) 0.27019(12) 0.0220(3) Uani 1 1 d . .
C6 C 0.61278(16) -0.00023(13) 0.27522(11) 0.0200(3) Uani 1 1 d . .
C7 C 0.49102(16) 0.13392(13) 0.34280(12) 0.0187(3) Uani 1 1 d . .
C8 C 0.33999(16) 0.14711(13) 0.42137(12) 0.0193(3) Uani 1 1 d . .
C9 C 0.29133(17) 0.02345(13) 0.44283(12) 0.0228(3) Uani 1 1 d . .
H9A H 0.174855 0.051092 0.468569 0.027 Uiso 1 1 calc R U
H9B H 0.317596 -0.017762 0.507910 0.027 Uiso 1 1 calc R U
C10 C 0.37867(17) -0.08077(14) 0.32712(13) 0.0242(3) Uani 1 1 d . .
H10A H 0.360732 -0.165105 0.346911 0.029 Uiso 1 1 calc R U
H10B H 0.333637 -0.047298 0.268466 0.029 Uiso 1 1 calc R U
C11 C 0.21852(16) 0.27812(13) 0.50091(12) 0.0200(3) Uani 1 1 d . .
H11A H 0.117245 0.297794 0.492200 0.024 Uiso 1 1 calc R U
H11B H 0.197374 0.268422 0.585802 0.024 Uiso 1 1 calc R U
C12 C 0.44996(15) 0.34642(13) 0.44282(11) 0.0188(3) Uani 1 1 d . .
H12A H 0.484879 0.423999 0.430662 0.023 Uiso 1 1 calc R U
H12B H 0.466966 0.308583 0.512267 0.023 Uiso 1 1 calc R U
C13 C 0.59557(15) 0.29336(12) 0.21938(11) 0.0175(3) Uani 1 1 d . .
C14 C 0.69226(15) 0.37323(13) 0.19573(12) 0.0190(3) Uani 1 1 d . .
H14 H 0.722284 0.395769 0.255750 0.023 Uiso 1 1 calc R U
C15 C 0.74374(15) 0.41909(13) 0.08401(12) 0.0200(3) Uani 1 1 d . .
H15 H 0.807118 0.472964 0.069844 0.024 Uiso 1 1 calc R U
C16 C 0.70140(15) 0.38519(13) -0.00771(11) 0.0190(3) Uani 1 1 d . .
C17 C 0.60752(16) 0.30436(14) 0.01395(12) 0.0218(3) Uani 1 1 d . .
H17 H 0.580066 0.279889 -0.046953 0.026 Uiso 1 1 calc R U
C18 C 0.55438(16) 0.25986(13) 0.12738(12) 0.0211(3) Uani 1 1 d . .
H18 H 0.490133 0.206721 0.141761 0.025 Uiso 1 1 calc R U
C19 C 0.72272(18) 0.39977(16) -0.21191(12) 0.0271(3) Uani 1 1 d . .
H19A H 0.775888 0.303533 -0.239355 0.041 Uiso 1 1 calc R U
H19B H 0.759823 0.448116 -0.278650 0.041 Uiso 1 1 calc R U
H19C H 0.607363 0.423472 -0.182891 0.041 Uiso 1 1 calc R U
C20 C 0.17871(15) 0.51700(13) 0.55012(11) 0.0181(3) Uani 1 1 d . .
C21 C 0.04673(16) 0.53070(14) 0.66058(12) 0.0210(3) Uani 1 1 d . .
H21 H 0.020082 0.454530 0.684128 0.025 Uiso 1 1 calc R U
C22 C -0.04613(16) 0.65516(14) 0.73648(12) 0.0232(3) Uani 1 1 d . .
H22 H -0.134354 0.661726 0.809150 0.028 Uiso 1 1 calc R U
C23 C -0.00683(16) 0.76932(13) 0.70351(12) 0.0213(3) Uani 1 1 d . .
C24 C 0.12318(16) 0.75823(13) 0.59235(12) 0.0216(3) Uani 1 1 d . .
H24 H 0.149134 0.834722 0.568919 0.026 Uiso 1 1 calc R U
C25 C 0.21332(16) 0.63492(14) 0.51710(12) 0.0202(3) Uani 1 1 d . .
H25 H 0.298758 0.629648 0.442990 0.024 Uiso 1 1 calc R U
C26 C -0.1999(2) 0.90573(17) 0.89480(14) 0.0423(4) Uani 1 1 d . .
H26A H -0.291111 0.887606 0.893395 0.063 Uiso 1 1 calc R U
H26B H -0.236360 0.995685 0.937333 0.063 Uiso 1 1 calc R U
H26C H -0.148982 0.840276 0.936047 0.063 Uiso 1 1 calc R U
N1 N 0.27551(13) 0.39193(11) 0.46931(10) 0.0186(3) Uani 1 1 d . .
N2 N 0.54659(13) 0.24477(11) 0.33469(9) 0.0184(3) Uani 1 1 d . .
O1 O -0.08585(12) 0.89624(10) 0.77250(9) 0.0282(3) Uani 1 1 d . .
O2 O 0.76003(11) 0.43573(10) -0.11502(8) 0.0241(2) Uani 1 1 d . .

loop_
_atom_site_aniso_label
_atom_site_aniso_U_11
_atom_site_aniso_U_22
_atom_site_aniso_U_33
_atom_site_aniso_U_23
_atom_site_aniso_U_13
_atom_site_aniso_U_12
C1 0.0257(7) 0.0238(7) 0.0222(7) 0.0044(5) -0.0106(6) -0.0091(6)
C2 0.0234(7) 0.0278(8) 0.0248(7) 0.0020(6) -0.0086(6) -0.0040(6)
C3 0.0332(8) 0.0200(7) 0.0254(7) 0.0003(6) -0.0098(6) -0.0012(6)
C4 0.0359(8) 0.0196(7) 0.0256(7) 0.0035(6) -0.0127(6) -0.0101(6)
C5 0.0289(7) 0.0205(7) 0.0192(6) 0.0055(5) -0.0127(6) -0.0087(6)
C6 0.0243(7) 0.0196(7) 0.0175(6) 0.0046(5) -0.0107(5) -0.0069(6)
C7 0.0222(7) 0.0186(7) 0.0197(6) 0.0055(5) -0.0117(5) -0.0089(5)
C8 0.0222(7) 0.0187(7) 0.0203(6) 0.0057(5) -0.0113(5) -0.0083(6)
C9 0.0234(7) 0.0202(7) 0.0255(7) 0.0063(5) -0.0090(6) -0.0100(6)
C10 0.0288(7) 0.0198(7) 0.0289(7) 0.0058(6) -0.0140(6) -0.0122(6)
C11 0.0198(6) 0.0206(7) 0.0212(6) 0.0051(5) -0.0078(5) -0.0100(5)
C12 0.0183(6) 0.0208(7) 0.0187(6) 0.0024(5) -0.0078(5) -0.0087(5)
C13 0.0145(6) 0.0149(6) 0.0194(6) 0.0015(5) -0.0056(5) -0.0024(5)
C14 0.0165(6) 0.0190(6) 0.0204(6) 0.0000(5) -0.0077(5) -0.0049(5)
C15 0.0165(6) 0.0188(7) 0.0237(7) 0.0018(5) -0.0063(5) -0.0074(5)
C16 0.0159(6) 0.0182(6) 0.0182(6) 0.0024(5) -0.0045(5) -0.0033(5)
C17 0.0235(7) 0.0225(7) 0.0214(7) 0.0019(5) -0.0114(6) -0.0081(6)
C18 0.0205(7) 0.0196(7) 0.0253(7) 0.0036(5) -0.0097(6) -0.0096(5)
C19 0.0266(7) 0.0362(8) 0.0209(7) 0.0066(6) -0.0108(6) -0.0129(6)
C20 0.0182(6) 0.0196(7) 0.0196(6) 0.0038(5) -0.0103(5) -0.0076(5)
C21 0.0208(7) 0.0191(7) 0.0244(7) 0.0054(5) -0.0090(6) -0.0091(5)
C22 0.0191(7) 0.0253(7) 0.0218(7) 0.0036(5) -0.0063(5) -0.0067(6)
C23 0.0211(7) 0.0191(7) 0.0244(7) 0.0017(5) -0.0127(6) -0.0042(5)
C24 0.0255(7) 0.0188(7) 0.0266(7) 0.0075(5) -0.0143(6) -0.0109(6)
C25 0.0206(7) 0.0235(7) 0.0192(6) 0.0064(5) -0.0094(5) -0.0099(6)
C26 0.0550(11) 0.0313(9) 0.0255(8) -0.0043(6) -0.0088(8) -0.0066(8)
N1 0.0175(5) 0.0183(6) 0.0203(5) 0.0022(4) -0.0068(5) -0.0079(5)
N2 0.0197(6) 0.0176(6) 0.0183(5) 0.0021(4) -0.0069(5) -0.0084(5)
O1 0.0297(5) 0.0199(5) 0.0292(5) -0.0020(4) -0.0094(4) -0.0052(4)
O2 0.0256(5) 0.0297(5) 0.0193(5) 0.0070(4) -0.0084(4) -0.0137(4)

loop_
_atom_type_symbol
_atom_type_description
_atom_type_scat_dispersion_real
_atom_type_scat_dispersion_imag
_atom_type_scat_source
C C 0.0033 0.0016 'International Tables Vol C Tables 4.2.6.8 and 6.1.1.4'
H H 0.0000 0.0000 'International Tables Vol C Tables 4.2.6.8 and 6.1.1.4'
N N 0.0061 0.0033 'International Tables Vol C Tables 4.2.6.8 and 6.1.1.4'
O O 0.0106 0.0060 'International Tables Vol C Tables 4.2.6.8 and 6.1.1.4'

loop_
_geom_angle_atom_site_label_1
_geom_angle_atom_site_label_2
_geom_angle_atom_site_label_3
_geom_angle
C2 C1 C6 120.65(13)
C2 C1 H1 119.7
C6 C1 H1 119.7
C1 C2 C3 119.76(13)
C1 C2 H2 120.1
C3 C2 H2 120.1
C4 C3 C2 119.96(13)
C4 C3 H3 120.0
C2 C3 H3 120.0
C3 C4 C5 121.09(13)
C3 C4 H4 119.5
C5 C4 H4 119.5
C4 C5 C6 119.12(13)
C4 C5 C10 122.19(12)
C6 C5 C10 118.68(12)
C1 C6 C5 119.43(12)
C1 C6 C7 121.90(12)
C5 C6 C7 118.58(12)
C8 C7 N2 120.89(12)
C8 C7 C6 121.38(12)
N2 C7 C6 117.13(11)
C7 C8 C11 123.05(12)
C7 C8 C9 120.13(12)
C11 C8 C9 116.51(11)
C8 C9 C10 111.08(11)
C8 C9 H9A 109.4
C10 C9 H9A 109.4
C8 C9 H9B 109.4
C10 C9 H9B 109.4
H9A C9 H9B 108.0
C5 C10 C9 111.59(11)
C5 C10 H10A 109.3
C9 C10 H10A 109.3
C5 C10 H10B 109.3
C9 C10 H10B 109.3
H10A C10 H10B 108.0
N1 C11 C8 111.92(10)
N1 C11 H11A 109.2
C8 C11 H11A 109.2
N1 C11 H11B 109.2
C8 C11 H11B 109.2
H11A C11 H11B 107.9
N2 C12 N1 111.22(10)
N2 C12 H12A 109.4
N1 C12 H12A 109.4
N2 C12 H12B 109.4
N1 C12 H12B 109.4
H12A C12 H12B 108.0
C18 C13 C14 118.37(12)
C18 C13 N2 121.95(11)
C14 C13 N2 119.65(11)
C15 C14 C13 120.66(12)
C15 C14 H14 119.7
C13 C14 H14 119.7
C14 C15 C16 120.55(12)
C14 C15 H15 119.7
C16 C15 H15 119.7
O2 C16 C17 125.15(12)
O2 C16 C15 115.48(11)
C17 C16 C15 119.37(12)
C16 C17 C18 119.76(12)
C16 C17 H17 120.1
C18 C17 H17 120.1
C13 C18 C17 121.29(12)
C13 C18 H18 119.4
C17 C18 H18 119.4
O2 C19 H19A 109.5
O2 C19 H19B 109.5
H19A C19 H19B 109.5
O2 C19 H19C 109.5
H19A C19 H19C 109.5
H19B C19 H19C 109.5
C21 C20 C25 117.27(12)
C21 C20 N1 123.54(12)
C25 C20 N1 119.17(11)
C22 C21 C20 121.83(12)
C22 C21 H21 119.1
C20 C21 H21 119.1
C23 C22 C21 119.83(12)
C23 C22 H22 120.1
C21 C22 H22 120.1
O1 C23 C22 125.15(12)
O1 C23 C24 115.64(12)
C22 C23 C24 119.21(12)
C25 C24 C23 120.55(12)
C25 C24 H24 119.7
C23 C24 H24 119.7
C24 C25 C20 121.28(12)
C24 C25 H25 119.4
C20 C25 H25 119.4
O1 C26 H26A 109.5
O1 C26 H26B 109.5
H26A C26 H26B 109.5
O1 C26 H26C 109.5
H26A C26 H26C 109.5
H26B C26 H26C 109.5
C20 N1 C11 116.10(10)
C20 N1 C12 114.38(10)
C11 N1 C12 109.43(10)
C7 N2 C13 117.61(10)
C7 N2 C12 111.87(10)
C13 N2 C12 116.91(10)
C23 O1 C26 116.84(11)
C16 O2 C19 116.89(10)

loop_
_geom_bond_atom_site_label_1
_geom_bond_atom_site_label_2
_geom_bond_distance
C1 C2 1.384(2)
C1 C6 1.401(2)
C1 H1 0.9300
C2 C3 1.389(2)
C2 H2 0.9300
C3 C4 1.387(2)
C3 H3 0.9300
C4 C5 1.3883(19)
C4 H4 0.9300
C5 C6 1.4044(19)
C5 C10 1.5118(19)
C6 C7 1.4783(18)
C7 C8 1.3426(19)
C7 N2 1.4218(17)
C8 C11 1.4967(18)
C8 C9 1.5103(18)
C9 C10 1.5233(19)
C9 H9A 0.9700
C9 H9B 0.9700
C10 H10A 0.9700
C10 H10B 0.9700
C11 N1 1.4640(17)
C11 H11A 0.9700
C11 H11B 0.9700
C12 N2 1.4475(16)
C12 N1 1.4759(16)
C12 H12A 0.9700
C12 H12B 0.9700
C13 C18 1.3899(18)
C13 C14 1.3972(18)
C13 N2 1.4297(16)
C14 C15 1.3823(18)
C14 H14 0.9300
C15 C16 1.3958(19)
C15 H15 0.9300
C16 O2 1.3731(15)
C16 C17 1.3860(19)
C17 C18 1.3943(19)
C17 H17 0.9300
C18 H18 0.9300
C19 O2 1.4275(16)
C19 H19A 0.9600
C19 H19B 0.9600
C19 H19C 0.9600
C20 C21 1.3950(18)
C20 C25 1.4045(19)
C20 N1 1.4233(16)
C21 C22 1.3912(19)
C21 H21 0.9300
C22 C23 1.386(2)
C22 H22 0.9300
C23 O1 1.3735(16)
C23 C24 1.3963(19)
C24 C25 1.3774(19)
C24 H24 0.9300
C25 H25 0.9300
C26 O1 1.4256(19)
C26 H26A 0.9600
C26 H26B 0.9600
C26 H26C 0.9600
